data_2225479
loop_
_publ_author_name
'Nirmala, P. G.'
'Gowda, B. Thimme'
'Foro, Sabine'
'Fuess, Hartmut'

_publ_section_title
;
 2,4-Dimethyl-<i>N</i>-(3-methylphenyl)benzenesulfonamide
;
_journal_coeditor_code BT5222
_journal_issue 4
_journal_name_full 'Acta Crystallographica Section E'
_journal_page_first o989
_journal_paper_doi 10.1107/S1600536810011529
_journal_volume 66
_journal_year 2010
_chemical_formula_iupac 'C15 H17 N O2 S'
_chemical_formula_moiety 'C15 H17 N O2 S'
_chemical_formula_sum 'C15 H17 N O2 S'
_chemical_formula_weight 275.36
_chemical_name_systematic
;
2,4-Dimethyl-<i>N</i>-(3-methylphenyl)benzenesulfonamide
;
_space_group_IT_number 14
_symmetry_cell_setting monoclinic
_symmetry_space_group_name_Hall '-P 2ybc'
_symmetry_space_group_name_H-M 'P 1 21/c 1'
_atom_sites_solution_hydrogens geom
_atom_sites_solution_primary direct
_atom_sites_solution_secondary difmap
_audit_creation_method SHELXL-97
_cell_angle_alpha 90.00
_cell_angle_beta 104.050(10)
_cell_angle_gamma 90.00
_cell_formula_units_Z 4
_cell_length_a 9.1100(10)
_cell_length_b 15.367(2)
_cell_length_c 10.4220(10)
_cell_measurement_reflns_used 3146
_cell_measurement_temperature 299(2)
_cell_measurement_theta_max 27.68
_cell_measurement_theta_min 2.64
_cell_volume 1415.4(3)
_computing_cell_refinement
;
CrysAlis RED (Oxford Diffraction, 2009)
;
_computing_data_collection
;
CrysAlis CCD (Oxford Diffraction, 2009)
;
_computing_data_reduction
;
CrysAlis RED (Oxford Diffraction, 2009)
;
_computing_molecular_graphics 'PLATON (Spek, 2009)'
_computing_publication_material 'SHELXL97 (Sheldrick, 2008)'
_computing_structure_refinement 'SHELXL97 (Sheldrick, 2008)'
_computing_structure_solution 'SHELXS97 (Sheldrick, 2008)'
_diffrn_ambient_temperature 299(2)
_diffrn_measured_fraction_theta_full 0.991
_diffrn_measured_fraction_theta_max 0.991
_diffrn_measurement_device_type
;
Oxford Diffraction Xcalibur diffractometer
with a Sapphire CCD detector
;
_diffrn_measurement_method
;
Rotation method data acquisition using omega and phi scans
;
_diffrn_radiation_monochromator graphite
_diffrn_radiation_source 'fine-focus sealed tube'
_diffrn_radiation_type MoK\a
_diffrn_radiation_wavelength 0.71073
_diffrn_reflns_av_R_equivalents 0.0117
_diffrn_reflns_av_sigmaI/netI 0.0149
_diffrn_reflns_limit_h_max 9
_diffrn_reflns_limit_h_min -11
_diffrn_reflns_limit_k_max 14
_diffrn_reflns_limit_k_min -19
_diffrn_reflns_limit_l_max 10
_diffrn_reflns_limit_l_min -13
_diffrn_reflns_number 5538
_diffrn_reflns_theta_full 26.37
_diffrn_reflns_theta_max 26.37
_diffrn_reflns_theta_min 2.65
_diffrn_standards_decay_% 0
_exptl_absorpt_coefficient_mu 0.226
_exptl_absorpt_correction_T_max 0.9436
_exptl_absorpt_correction_T_min 0.9150
_exptl_absorpt_correction_type multi-scan
_exptl_absorpt_process_details
;
(CrysAlis RED; Oxford Diffraction, 2009)
;
_exptl_crystal_colour colourless
_exptl_crystal_density_diffrn 1.292
_exptl_crystal_density_method 'not measured'
_exptl_crystal_description prism
_exptl_crystal_F_000 584
_exptl_crystal_size_max 0.40
_exptl_crystal_size_mid 0.40
_exptl_crystal_size_min 0.26
_refine_diff_density_max 0.231
_refine_diff_density_min -0.342
_refine_ls_extinction_method none
_refine_ls_goodness_of_fit_ref 1.056
_refine_ls_hydrogen_treatment mixed
_refine_ls_matrix_type full
_refine_ls_number_parameters 178
_refine_ls_number_reflns 2870
_refine_ls_number_restraints 0
_refine_ls_restrained_S_all 1.056
_refine_ls_R_factor_all 0.0524
_refine_ls_R_factor_gt 0.0400
_refine_ls_shift/su_max 0.014
_refine_ls_shift/su_mean 0.000
_refine_ls_structure_factor_coef Fsqd
_refine_ls_weighting_details 'calc w=1/[\s^2^(Fo^2^)+(0.0485P)^2^+0.8232P] where P=(Fo^2^+2Fc^2^)/3'
_refine_ls_weighting_scheme calc
_refine_ls_wR_factor_gt 0.1025
_refine_ls_wR_factor_ref 0.1124
_reflns_number_gt 2375
_reflns_number_total 2870
_reflns_threshold_expression I>2\s(I)
_cod_data_source_file bt5222.cif
_cod_data_source_block I
_cod_original_sg_symbol_H-M 'P 21/c'
_cod_database_code 2225479
_cod_database_fobs_code 2225479

loop_
_symmetry_equiv_pos_as_xyz
'x, y, z'
'-x, y+1/2, -z+1/2'
'-x, -y, -z'
'x, -y-1/2, z-1/2'

loop_
_atom_site_type_symbol
_atom_site_label
_atom_site_fract_x
_atom_site_fract_y
_atom_site_fract_z
_atom_site_U_iso_or_equiv
_atom_site_adp_type
_atom_site_calc_flag
_atom_site_refinement_flags
_atom_site_occupancy
_atom_site_disorder_assembly
_atom_site_disorder_group
C C1 0.4436(2) 0.60399(12) 0.09959(19) 0.0371(4) Uani d . 1 . .
C C2 0.4722(2) 0.55232(13) 0.2140(2) 0.0411(4) Uani d . 1 . .
C C3 0.3789(2) 0.48048(14) 0.2118(2) 0.0492(5) Uani d . 1 . .
H H3 0.3962 0.4450 0.2863 0.059 Uiso calc R 1 . .
C C4 0.2619(2) 0.45894(14) 0.1049(3) 0.0522(6) Uani d . 1 . .
C C5 0.2385(3) 0.51066(16) -0.0060(2) 0.0567(6) Uani d . 1 . .
H H5 0.1616 0.4968 -0.0797 0.068 Uiso calc R 1 . .
C C6 0.3279(2) 0.58303(15) -0.0092(2) 0.0491(5) Uani d . 1 . .
H H6 0.3103 0.6177 -0.0846 0.059 Uiso calc R 1 . .
C C7 0.3096(2) 0.79578(12) 0.12108(18) 0.0361(4) Uani d . 1 . .
C C8 0.2602(2) 0.84940(13) 0.01270(19) 0.0415(4) Uani d . 1 . .
H H8 0.3302 0.8725 -0.0298 0.050 Uiso calc R 1 . .
C C9 0.1078(2) 0.86943(14) -0.0339(2) 0.0485(5) Uani d . 1 . .
C C10 0.0062(3) 0.83549(16) 0.0326(3) 0.0574(6) Uani d . 1 . .
H H10 -0.0963 0.8480 0.0027 0.069 Uiso calc R 1 . .
C C11 0.0547(3) 0.78367(17) 0.1417(3) 0.0579(6) Uani d . 1 . .
H H11 -0.0150 0.7622 0.1858 0.069 Uiso calc R 1 . .
C C12 0.2064(2) 0.76310(15) 0.1869(2) 0.0470(5) Uani d . 1 . .
H H12 0.2388 0.7277 0.2607 0.056 Uiso calc R 1 . .
C C13 0.5968(3) 0.56894(17) 0.3359(2) 0.0578(6) Uani d . 1 . .
H H13A 0.5926 0.6284 0.3629 0.069 Uiso calc R 1 . .
H H13B 0.6929 0.5578 0.3168 0.069 Uiso calc R 1 . .
H H13C 0.5841 0.5312 0.4058 0.069 Uiso calc R 1 . .
C C14 0.1627(3) 0.38099(18) 0.1097(3) 0.0747(8) Uani d . 1 . .
H H14A 0.1046 0.3909 0.1738 0.090 Uiso calc R 1 . .
H H14B 0.2248 0.3303 0.1341 0.090 Uiso calc R 1 . .
H H14C 0.0955 0.3722 0.0243 0.090 Uiso calc R 1 . .
C C15 0.0547(3) 0.92755(19) -0.1527(3) 0.0722(8) Uani d . 1 . .
H H15A 0.1317 0.9310 -0.2010 0.087 Uiso calc R 1 . .
H H15B 0.0345 0.9847 -0.1239 0.087 Uiso calc R 1 . .
H H15C -0.0361 0.9040 -0.2087 0.087 Uiso calc R 1 . .
N N1 0.46833(19) 0.77649(11) 0.16714(16) 0.0385(4) Uani d . 1 . .
H H1N 0.499(3) 0.7705(15) 0.249(2) 0.046 Uiso d . 1 . .
O O1 0.69751(16) 0.69397(11) 0.16345(16) 0.0528(4) Uani d . 1 . .
O O2 0.51059(18) 0.72673(10) -0.04494(14) 0.0497(4) Uani d . 1 . .
S S1 0.54326(5) 0.70137(3) 0.09104(5) 0.03742(15) Uani d . 1 . .

loop_
_atom_site_aniso_label
_atom_site_aniso_U_11
_atom_site_aniso_U_22
_atom_site_aniso_U_33
_atom_site_aniso_U_12
_atom_site_aniso_U_13
_atom_site_aniso_U_23
C1 0.0366(9) 0.0369(10) 0.0394(10) 0.0039(8) 0.0121(8) -0.0016(8)
C2 0.0402(10) 0.0411(11) 0.0437(11) 0.0093(8) 0.0132(8) 0.0034(8)
C3 0.0516(12) 0.0411(11) 0.0600(13) 0.0067(9) 0.0230(10) 0.0058(10)
C4 0.0462(12) 0.0414(11) 0.0754(16) -0.0002(9) 0.0270(11) -0.0091(11)
C5 0.0492(13) 0.0552(14) 0.0613(14) -0.0057(11) 0.0049(10) -0.0138(11)
C6 0.0516(12) 0.0511(13) 0.0411(11) 0.0000(10) 0.0044(9) -0.0020(9)
C7 0.0386(10) 0.0353(10) 0.0351(9) -0.0017(8) 0.0106(7) -0.0069(8)
C8 0.0456(11) 0.0397(10) 0.0417(10) -0.0010(9) 0.0154(8) -0.0017(8)
C9 0.0483(12) 0.0447(12) 0.0512(12) 0.0073(9) 0.0093(9) -0.0012(9)
C10 0.0404(12) 0.0573(14) 0.0746(16) 0.0049(10) 0.0141(11) -0.0018(12)
C11 0.0488(13) 0.0625(15) 0.0695(15) -0.0050(11) 0.0283(11) 0.0010(12)
C12 0.0501(12) 0.0504(12) 0.0434(11) -0.0025(10) 0.0167(9) 0.0015(9)
C13 0.0599(14) 0.0602(14) 0.0476(13) 0.0055(12) 0.0021(10) 0.0126(11)
C14 0.0625(16) 0.0534(15) 0.116(2) -0.0128(12) 0.0367(16) -0.0095(15)
C15 0.0686(17) 0.0737(18) 0.0720(17) 0.0219(14) 0.0124(13) 0.0188(14)
N1 0.0411(9) 0.0435(9) 0.0297(8) -0.0028(7) 0.0064(7) -0.0042(7)
O1 0.0348(8) 0.0641(10) 0.0587(9) -0.0024(7) 0.0101(7) 0.0024(8)
O2 0.0614(9) 0.0565(9) 0.0359(7) -0.0010(7) 0.0207(7) 0.0015(7)
S1 0.0361(3) 0.0441(3) 0.0336(3) -0.0008(2) 0.01146(18) 0.0008(2)

loop_
_atom_type_symbol
_atom_type_description
_atom_type_scat_dispersion_real
_atom_type_scat_dispersion_imag
_atom_type_scat_source
C C 0.0033 0.0016 'International Tables Vol C Tables 4.2.6.8 and 6.1.1.4'
H H 0.0000 0.0000 'International Tables Vol C Tables 4.2.6.8 and 6.1.1.4'
N N 0.0061 0.0033 'International Tables Vol C Tables 4.2.6.8 and 6.1.1.4'
O O 0.0106 0.0060 'International Tables Vol C Tables 4.2.6.8 and 6.1.1.4'
S S 0.1246 0.1234 'International Tables Vol C Tables 4.2.6.8 and 6.1.1.4'

loop_
_geom_angle_atom_site_label_1
_geom_angle_atom_site_label_2
_geom_angle_atom_site_label_3
_geom_angle_site_symmetry_1
_geom_angle_site_symmetry_3
_geom_angle
_geom_angle_publ_flag
C6 C1 C2 . . 120.74(19) ?
C6 C1 S1 . . 117.03(16) ?
C2 C1 S1 . . 122.10(15) ?
C3 C2 C1 . . 116.67(19) ?
C3 C2 C13 . . 118.75(19) ?
C1 C2 C13 . . 124.57(19) ?
C4 C3 C2 . . 123.5(2) ?
C4 C3 H3 . . 118.2 ?
C2 C3 H3 . . 118.2 ?
C5 C4 C3 . . 118.1(2) ?
C5 C4 C14 . . 121.0(2) ?
C3 C4 C14 . . 120.9(2) ?
C4 C5 C6 . . 120.8(2) ?
C4 C5 H5 . . 119.6 ?
C6 C5 H5 . . 119.6 ?
C5 C6 C1 . . 120.1(2) ?
C5 C6 H6 . . 119.9 ?
C1 C6 H6 . . 119.9 ?
C8 C7 C12 . . 119.67(19) ?
C8 C7 N1 . . 119.79(17) ?
C12 C7 N1 . . 120.51(18) ?
C7 C8 C9 . . 121.15(19) ?
C7 C8 H8 . . 119.4 ?
C9 C8 H8 . . 119.4 ?
C10 C9 C8 . . 118.3(2) ?
C10 C9 C15 . . 120.9(2) ?
C8 C9 C15 . . 120.8(2) ?
C11 C10 C9 . . 120.9(2) ?
C11 C10 H10 . . 119.5 ?
C9 C10 H10 . . 119.5 ?
C10 C11 C12 . . 120.6(2) ?
C10 C11 H11 . . 119.7 ?
C12 C11 H11 . . 119.7 ?
C11 C12 C7 . . 119.4(2) ?
C11 C12 H12 . . 120.3 ?
C7 C12 H12 . . 120.3 ?
C2 C13 H13A . . 109.5 ?
C2 C13 H13B . . 109.5 ?
H13A C13 H13B . . 109.5 ?
C2 C13 H13C . . 109.5 ?
H13A C13 H13C . . 109.5 ?
H13B C13 H13C . . 109.5 ?
C4 C14 H14A . . 109.5 ?
C4 C14 H14B . . 109.5 ?
H14A C14 H14B . . 109.5 ?
C4 C14 H14C . . 109.5 ?
H14A C14 H14C . . 109.5 ?
H14B C14 H14C . . 109.5 ?
C9 C15 H15A . . 109.5 ?
C9 C15 H15B . . 109.5 ?
H15A C15 H15B . . 109.5 ?
C9 C15 H15C . . 109.5 ?
H15A C15 H15C . . 109.5 ?
H15B C15 H15C . . 109.5 ?
C7 N1 S1 . . 119.08(13) ?
C7 N1 H1N . . 115.2(16) ?
S1 N1 H1N . . 109.8(16) ?
O1 S1 O2 . . 119.10(9) ?
O1 S1 N1 . . 105.78(9) ?
O2 S1 N1 . . 106.05(9) ?
O1 S1 C1 . . 110.99(9) ?
O2 S1 C1 . . 107.19(9) ?
N1 S1 C1 . . 107.04(9) ?

loop_
_geom_bond_atom_site_label_1
_geom_bond_atom_site_label_2
_geom_bond_site_symmetry_2
_geom_bond_distance
_geom_bond_publ_flag
C1 C6 . 1.386(3) ?
C1 C2 . 1.403(3) ?
C1 S1 . 1.764(2) ?
C2 C3 . 1.390(3) ?
C2 C13 . 1.506(3) ?
C3 C4 . 1.383(3) ?
C3 H3 . 0.9300 ?
C4 C5 . 1.376(3) ?
C4 C14 . 1.509(3) ?
C5 C6 . 1.383(3) ?
C5 H5 . 0.9300 ?
C6 H6 . 0.9300 ?
C7 C8 . 1.382(3) ?
C7 C12 . 1.386(3) ?
C7 N1 . 1.439(2) ?
C8 C9 . 1.390(3) ?
C8 H8 . 0.9300 ?
C9 C10 . 1.385(3) ?
C9 C15 . 1.508(3) ?
C10 C11 . 1.371(4) ?
C10 H10 . 0.9300 ?
C11 C12 . 1.385(3) ?
C11 H11 . 0.9300 ?
C12 H12 . 0.9300 ?
C13 H13A . 0.9600 ?
C13 H13B . 0.9600 ?
C13 H13C . 0.9600 ?
C14 H14A . 0.9600 ?
C14 H14B . 0.9600 ?
C14 H14C . 0.9600 ?
C15 H15A . 0.9600 ?
C15 H15B . 0.9600 ?
C15 H15C . 0.9600 ?
N1 S1 . 1.6402(17) ?
N1 H1N . 0.83(2) ?
O1 S1 . 1.4291(15) ?
O2 S1 . 1.4298(15) ?

loop_
_geom_hbond_atom_site_label_D
_geom_hbond_atom_site_label_H
_geom_hbond_atom_site_label_A
_geom_hbond_site_symmetry_A
_geom_hbond_distance_DH
_geom_hbond_distance_HA
_geom_hbond_distance_DA
_geom_hbond_angle_DHA
N1 H1N O2 4_576 0.83(2) 2.13(3) 2.932(2) 162(2)

loop_
_geom_torsion_atom_site_label_1
_geom_torsion_atom_site_label_2
_geom_torsion_atom_site_label_3
_geom_torsion_atom_site_label_4
_geom_torsion_site_symmetry_1
_geom_torsion_site_symmetry_2
_geom_torsion_site_symmetry_3
_geom_torsion_site_symmetry_4
_geom_torsion
_geom_torsion_publ_flag
C6 C1 C2 C3 . . . . -0.2(3) ?
S1 C1 C2 C3 . . . . 175.52(14) ?
C6 C1 C2 C13 . . . . 178.9(2) ?
S1 C1 C2 C13 . . . . -5.4(3) ?
C1 C2 C3 C4 . . . . -0.5(3) ?
C13 C2 C3 C4 . . . . -179.7(2) ?
C2 C3 C4 C5 . . . . 1.2(3) ?
C2 C3 C4 C14 . . . . -178.8(2) ?
C3 C4 C5 C6 . . . . -1.2(3) ?
C14 C4 C5 C6 . . . . 178.8(2) ?
C4 C5 C6 C1 . . . . 0.5(4) ?
C2 C1 C6 C5 . . . . 0.2(3) ?
S1 C1 C6 C5 . . . . -175.76(17) ?
C12 C7 C8 C9 . . . . -1.7(3) ?
N1 C7 C8 C9 . . . . -179.83(18) ?
C7 C8 C9 C10 . . . . 1.1(3) ?
C7 C8 C9 C15 . . . . -179.6(2) ?
C8 C9 C10 C11 . . . . 0.2(4) ?
C15 C9 C10 C11 . . . . -179.0(2) ?
C9 C10 C11 C12 . . . . -0.9(4) ?
C10 C11 C12 C7 . . . . 0.3(4) ?
C8 C7 C12 C11 . . . . 1.0(3) ?
N1 C7 C12 C11 . . . . 179.05(19) ?
C8 C7 N1 S1 . . . . -80.5(2) ?
C12 C7 N1 S1 . . . . 101.5(2) ?
C7 N1 S1 O1 . . . . -176.76(14) ?
C7 N1 S1 O2 . . . . 55.85(17) ?
C7 N1 S1 C1 . . . . -58.35(17) ?
C6 C1 S1 O1 . . . . -148.09(16) ?
C2 C1 S1 O1 . . . . 36.00(19) ?
C6 C1 S1 O2 . . . . -16.48(19) ?
C2 C1 S1 O2 . . . . 167.61(15) ?
C6 C1 S1 N1 . . . . 96.94(17) ?
C2 C1 S1 N1 . . . . -78.97(17) ?

loop_
_cod_related_entry_id
_cod_related_entry_database
_cod_related_entry_code
1 ChemSpider 758809
